data_4342132
loop_
_publ_author_name
'Wilcox, Robert J.'
'Losey, Bradley P.'
'Folmer, Jacob C. W.'
'Martin, James D.'
'Zeller, Matthias'
'Sommer, Roger'

_publ_section_title
;
 Crystalline and liquid structure of zinc chloride trihydrate: a unique
 ionic liquid.
;
_journal_issue 3
_journal_name_full 'Inorganic chemistry'
_journal_page_first 1109
_journal_page_last 1119
_journal_paper_doi 10.1021/ic5024532
_journal_volume 54
_journal_year 2015
_chemical_formula_moiety 'D12 O6 Zn, Cl4 Zn'
_chemical_formula_structural '[Zn(OD2)6][ZnCl4]'
_chemical_formula_sum 'Cl2 D6.87 O3.12 Zn'
_chemical_formula_weight 200.01
_chemical_name_systematic ' ?'
_space_group_IT_number 2
_symmetry_cell_setting triclinic
_symmetry_space_group_name_Hall '-P 1'
_symmetry_space_group_name_H-M 'P -1'
_audit_creation_date 2014-09-05T10:12
_audit_creation_method 'APEX2 v2014.5-0'
_audit_update_record ' 2014-09-05T10:12  Initial CIF as created by GSAS2CIF'
_cell_angle_alpha 90.568(29)
_cell_angle_beta 99.035(32)
_cell_angle_gamma 95.579(29)
_cell_formula_units_Z 4
_cell_length_a 6.4753(22)
_cell_length_b 6.5117(20)
_cell_length_c 14.297(5)
_cell_measurement_temperature 233
_cell_volume 592.3(3)
_computing_structure_refinement GSAS
_pd_block_id 2014-09-05T10:12|WORKING_phase1|gsas_fit||
_pd_phase_name 'from /SNS/lustre/NOM/IPTS-11632/shared/gsas/rds275_0m_in_P-1.cif'
_pd_prep_cool_rate '1 K per min'
_pd_prep_temperature 233
_refine_ls_goodness_of_fit_all 7.37
_refine_ls_matrix_type full
_refine_ls_number_parameters 7
_refine_ls_number_restraints 0
_refine_ls_shift/su_max 2.82
_refine_ls_shift/su_mean 0.46
_cod_data_source_file ic5024532_si_002.cif
_cod_data_source_block WORKING_phase_1
_cod_original_cell_volume 592.32(23)
_cod_original_sg_symbol_H-M P-1
_cod_database_code 4342132

loop_
_symmetry_equiv_pos_site_id
_symmetry_equiv_pos_as_xyz
1 +x,+y,+z
-1 -x,-y,-z

loop_
_atom_site_type_symbol
_atom_site_label
_atom_site_fract_x
_atom_site_fract_y
_atom_site_fract_z
_atom_site_occupancy
_atom_site_thermal_displace_type
_atom_site_U_iso_or_equiv
_atom_site_symmetry_multiplicity
Cl CL1 0.1154 0.5488 0.2203 1.0 Uiso 0.025 2
Cl CL2 0.9117 0.0242 0.1173 1.0 Uiso 0.025 2
Cl CL3 0.0025 0.9356 0.3831 1.0 Uiso 0.025 2
Cl CL4 0.4509 0.0408 0.2513 1.0 Uiso 0.025 2
D D1A 0.91484 0.80012 -0.00083 1.24093 Uiso 0.01587 2
D D1B 0.84469 0.59892 0.93444 1.02356 Uiso 0.0301 2
D D2A 0.51984 0.34865 0.16687 1.08728 Uiso 0.03904 2
D D2B 0.2338 0.56998 0.83869 1.08075 Uiso 0.05759 2
D D3A 0.66103 0.11484 1.00591 1.0059 Uiso 0.03761 2
D D3B 0.58414 0.1021 0.88154 1.192 Uiso 0.02248 2
D D4A 0.72277 0.14404 0.51675 1.12662 Uiso 0.01247 2
D D4B 0.4299 0.84422 0.58716 1.1012 Uiso 0.00189 2
D D5A 0.08984 0.278 0.44803 1.2368 Uiso 0.0265 2
D D5B 0.1312 0.39446 0.39597 1.27736 Uiso 0.01854 2
D D6A 0.46272 0.37618 0.67669 1.15708 Uiso 0.03125 2
D D6B 0.30602 0.29739 0.62313 1.2196 Uiso 0.01111 2
O O1 0.22054 0.38408 0.02017 0.94124 Uiso 0.02089 2
O O2 0.41773 0.5462 0.87034 1.15352 Uiso 0.03241 2
O O3 0.55507 0.19941 0.95576 1.07172 Uiso -0.0121 2
O O4 0.40331 0.79282 0.52464 1.16497 Uiso 0.01952 2
O O5 0.18447 0.38914 0.44234 0.95801 Uiso 0.00571 2
O O6 0.421 0.38601 0.62934 0.94578 Uiso 0.00179 2
Zn ZN1 0.5 0.5 0.0 1.0 Uiso 0.025 1
Zn ZN2 0.5 0.5 0.5 1.0 Uiso 0.025 1
Zn ZN3 0.1124 0.899 0.2416 1.0 Uiso 0.025 2

loop_
_atom_type_symbol
_atom_type_number_in_cell
Cl 8.0
D 27.498
O 12.47
Zn 4.0
